data_7235069
loop_
_publ_author_name
'Csaba Jobbagy'
'Peter Baranyai'
'Gabor Marsi'
'Barbara Racz'
'Liang Li'
'Pance Naumov'
'Andrea Deak'

_publ_section_title
;
 Novel gold(i) diphosphine-based dimers with aurophilicity triggered
 multistimuli light-emitting properties
;
_journal_name_full 'Journal of Materials Chemistry C'
_journal_page_first 10253
_journal_page_last 10264
_journal_paper_doi 10.1039/C6TC01427E
_journal_volume 4
_journal_year 2016
_chemical_formula_moiety 'C72 H56 Au2 O2 P4, 2(F6 Sb), C H2 Cl2'
_chemical_formula_sum 'C73 H58 Au2 Cl2 F12 O2 P4 Sb2'
_chemical_formula_weight 2027.40
_space_group_crystal_system monoclinic
_space_group_IT_number 14
_space_group_name_Hall '-P 2ybc'
_space_group_name_H-M_alt 'P 1 21/c 1'
_atom_sites_solution_hydrogens geom
_cell_angle_alpha 90
_cell_angle_beta 105.2300(10)
_cell_angle_gamma 90
_cell_formula_units_Z 4
_cell_length_a 22.6394(16)
_cell_length_b 16.3498(11)
_cell_length_c 20.1213(14)
_cell_measurement_reflns_used 9110
_cell_measurement_temperature 100(2)
_cell_measurement_theta_max 28.364
_cell_measurement_theta_min 2.243
_cell_volume 7186.3(9)
_computing_cell_refinement 'SAINT v8.34A (Bruker, 2013)'
_computing_data_reduction 'SAINT v8.34A (Bruker, 2013)'
_computing_structure_refinement 'SHELXL-2014/7 (Sheldrick, 2014)'
_computing_structure_solution 'XT (Sheldrick, 2008)'
_diffrn_ambient_temperature 100(2)
_diffrn_measured_fraction_theta_full 1.000
_diffrn_measured_fraction_theta_max 0.997
_diffrn_measurement_device_type 'Bruker APEX-II CCD'
_diffrn_measurement_method '\f and \w scans'
_diffrn_radiation_type MoK\a
_diffrn_radiation_wavelength 0.71073
_diffrn_reflns_av_R_equivalents 0.0413
_diffrn_reflns_av_unetI/netI 0.0242
_diffrn_reflns_Laue_measured_fraction_full 1.000
_diffrn_reflns_Laue_measured_fraction_max 0.997
_diffrn_reflns_limit_h_max 30
_diffrn_reflns_limit_h_min -30
_diffrn_reflns_limit_k_max 21
_diffrn_reflns_limit_k_min -21
_diffrn_reflns_limit_l_max 26
_diffrn_reflns_limit_l_min -26
_diffrn_reflns_number 170498
_diffrn_reflns_point_group_measured_fraction_full 1.000
_diffrn_reflns_point_group_measured_fraction_max 0.997
_diffrn_reflns_theta_full 25.242
_diffrn_reflns_theta_max 28.395
_diffrn_reflns_theta_min 0.932
_exptl_absorpt_coefficient_mu 5.054
_exptl_absorpt_correction_T_max 0.576
_exptl_absorpt_correction_T_min 0.332
_exptl_absorpt_correction_type multi-scan
_exptl_absorpt_process_details
;
SADABS-2014/4 (Bruker,2014) was used for absorption correction.
;
_exptl_crystal_colour colourless
_exptl_crystal_density_diffrn 1.874
_exptl_crystal_description block
_exptl_crystal_F_000 3896
_exptl_crystal_size_max 0.270
_exptl_crystal_size_mid 0.140
_exptl_crystal_size_min 0.110
_refine_diff_density_max 3.787
_refine_diff_density_min -2.838
_refine_diff_density_rms 0.134
_refine_ls_extinction_coef .
_refine_ls_extinction_method none
_refine_ls_goodness_of_fit_ref 1.026
_refine_ls_hydrogen_treatment constr
_refine_ls_matrix_type full
_refine_ls_number_parameters 884
_refine_ls_number_reflns 17976
_refine_ls_number_restraints 0
_refine_ls_restrained_S_all 1.026
_refine_ls_R_factor_all 0.0421
_refine_ls_R_factor_gt 0.0302
_refine_ls_shift/su_max 0.002
_refine_ls_shift/su_mean 0.000
_refine_ls_structure_factor_coef Fsqd
_refine_ls_weighting_details 'w=1/[\s^2^(Fo^2^)+(0.0342P)^2^+27.8667P] where P=(Fo^2^+2Fc^2^)/3'
_refine_ls_weighting_scheme calc
_refine_ls_wR_factor_gt 0.0699
_refine_ls_wR_factor_ref 0.0767
_reflns_Friedel_coverage 0.000
_reflns_Friedel_fraction_full .
_reflns_Friedel_fraction_max .
_reflns_number_gt 15013
_reflns_number_total 17976
_reflns_threshold_expression 'I > 2\s(I)'
_cod_data_source_file 1000005.cif
_cod_data_source_block PCOD1000005
_cod_original_sg_symbol_H-M 'P 21/c'
_cod_database_code 7235069
_shelx_space_group_comment
;
The symmetry employed for this shelxl refinement is uniquely defined
by the following loop, which should always be used as a source of
symmetry information in preference to the above space-group names.
They are only intended as comments.
;
_shelx_estimated_absorpt_t_min 0.342
_shelx_estimated_absorpt_t_max 0.606

loop_
_space_group_symop_operation_xyz
'x, y, z'
'-x, y+1/2, -z+1/2'
'-x, -y, -z'
'x, -y-1/2, z-1/2'

loop_
_atom_site_label
_atom_site_type_symbol
_atom_site_fract_x
_atom_site_fract_y
_atom_site_fract_z
_atom_site_U_iso_or_equiv
_atom_site_adp_type
_atom_site_occupancy
_atom_site_site_symmetry_order
_atom_site_calc_flag
_atom_site_refinement_flags_posn
_atom_site_refinement_flags_adp
_atom_site_refinement_flags_occupancy
_atom_site_disorder_assembly
_atom_site_disorder_group
Au1 Au 0.21290(2) 0.34995(2) 0.79435(2) 0.01622(4) Uani 1 1 d . . . . .
Au2 Au 0.25901(2) 0.45270(2) 0.65047(2) 0.01836(4) Uani 1 1 d . . . . .
P1 P 0.18443(5) 0.22263(6) 0.74254(5) 0.01563(18) Uani 1 1 d . . . . .
P2 P 0.15711(5) 0.47363(6) 0.59414(5) 0.01631(19) Uani 1 1 d . . . . .
P3 P 0.24335(5) 0.45877(6) 0.87097(5) 0.01620(19) Uani 1 1 d . . . . .
P4 P 0.36403(5) 0.44098(6) 0.69114(5) 0.0203(2) Uani 1 1 d . . . . .
C1 C 0.22760(19) 0.1915(2) 0.68204(19) 0.0177(7) Uani 1 1 d . . . . .
C2 C 0.2711(2) 0.1286(3) 0.6965(2) 0.0218(8) Uani 1 1 d . . . . .
H2 H 0.2753 0.0960 0.7366 0.026 Uiso 1 1 calc R U . . .
C3 C 0.3083(2) 0.1136(3) 0.6529(2) 0.0275(9) Uani 1 1 d . . . . .
H3 H 0.3370 0.0700 0.6625 0.033 Uiso 1 1 calc R U . . .
C4 C 0.3036(2) 0.1620(3) 0.5954(2) 0.0291(10) Uani 1 1 d . . . . .
H4 H 0.3303 0.1529 0.5668 0.035 Uiso 1 1 calc R U . . .
C5 C 0.2602(2) 0.2237(3) 0.5790(2) 0.0250(9) Uani 1 1 d . . . . .
H5 H 0.2570 0.2566 0.5393 0.030 Uiso 1 1 calc R U . . .
C6 C 0.22125(18) 0.2369(2) 0.62135(19) 0.0183(8) Uani 1 1 d . . . . .
C7 C 0.14576(19) 0.3160(2) 0.54204(19) 0.0194(8) Uani 1 1 d . . . . .
C8 C 0.13118(19) 0.3981(2) 0.52693(19) 0.0181(8) Uani 1 1 d . . . . .
C9 C 0.09586(19) 0.4181(3) 0.4609(2) 0.0217(8) Uani 1 1 d . . . . .
H9 H 0.0858 0.4737 0.4493 0.026 Uiso 1 1 calc R U . . .
C10 C 0.0754(2) 0.3574(3) 0.4123(2) 0.0267(9) Uani 1 1 d . . . . .
H10 H 0.0515 0.3716 0.3675 0.032 Uiso 1 1 calc R U . . .
C11 C 0.0895(2) 0.2759(3) 0.4285(2) 0.0263(9) Uani 1 1 d . . . . .
H11 H 0.0748 0.2346 0.3951 0.032 Uiso 1 1 calc R U . . .
C12 C 0.1252(2) 0.2549(3) 0.4936(2) 0.0234(8) Uani 1 1 d . . . . .
H12 H 0.1355 0.1993 0.5048 0.028 Uiso 1 1 calc R U . . .
O1 O 0.17812(14) 0.29851(16) 0.60977(13) 0.0200(6) Uani 1 1 d . . . . .
C13 C 0.23668(18) 0.5624(2) 0.83756(19) 0.0179(8) Uani 1 1 d . . . . .
C14 C 0.1923(2) 0.6166(2) 0.8480(2) 0.0219(8) Uani 1 1 d . . . . .
H14 H 0.1669 0.6006 0.8766 0.026 Uiso 1 1 calc R U . . .
C15 C 0.1846(2) 0.6932(3) 0.8175(2) 0.0274(9) Uani 1 1 d . . . . .
H15 H 0.1551 0.7301 0.8263 0.033 Uiso 1 1 calc R U . . .
C16 C 0.2205(2) 0.7160(3) 0.7738(2) 0.0328(10) Uani 1 1 d . . . . .
H16 H 0.2140 0.7674 0.7510 0.039 Uiso 1 1 calc R U . . .
C17 C 0.2654(2) 0.6640(3) 0.7636(2) 0.0291(10) Uani 1 1 d . . . . .
H17 H 0.2900 0.6795 0.7340 0.035 Uiso 1 1 calc R U . . .
C18 C 0.2744(2) 0.5893(3) 0.7969(2) 0.0227(8) Uani 1 1 d . . . . .
C19 C 0.3741(2) 0.5690(3) 0.7820(2) 0.0247(9) Uani 1 1 d . . . . .
C20 C 0.3994(2) 0.5328(3) 0.7336(2) 0.0238(9) Uani 1 1 d . . . . .
C21 C 0.4546(2) 0.5640(3) 0.7250(3) 0.0358(11) Uani 1 1 d . . . . .
H21 H 0.4724 0.5407 0.6915 0.043 Uiso 1 1 calc R U . . .
C22 C 0.4831(3) 0.6287(4) 0.7651(3) 0.0478(15) Uani 1 1 d . . . . .
H22 H 0.5201 0.6505 0.7586 0.057 Uiso 1 1 calc R U . . .
C23 C 0.4576(3) 0.6619(4) 0.8147(3) 0.0467(15) Uani 1 1 d . . . . .
H23 H 0.4782 0.7049 0.8434 0.056 Uiso 1 1 calc R U . . .
C24 C 0.4024(2) 0.6329(3) 0.8229(3) 0.0362(11) Uani 1 1 d . . . . .
H24 H 0.3844 0.6567 0.8560 0.043 Uiso 1 1 calc R U . . .
O2 O 0.32002(14) 0.53522(18) 0.79008(15) 0.0236(6) Uani 1 1 d . . . . .
C1A C 0.20220(19) 0.1448(2) 0.80962(19) 0.0186(8) Uani 1 1 d . . . . .
C2A C 0.2419(2) 0.1627(3) 0.8735(2) 0.0237(9) Uani 1 1 d . . . . .
H2A H 0.2575 0.2166 0.8831 0.028 Uiso 1 1 calc R U . . .
C3A C 0.2590(2) 0.1021(3) 0.9234(2) 0.0306(10) Uani 1 1 d . . . . .
H3A H 0.2864 0.1143 0.9668 0.037 Uiso 1 1 calc R U . . .
C4A C 0.2358(2) 0.0240(3) 0.9094(2) 0.0313(10) Uani 1 1 d . . . . .
H4A H 0.2475 -0.0175 0.9434 0.038 Uiso 1 1 calc R U . . .
C5A C 0.1959(2) 0.0056(3) 0.8467(2) 0.0303(10) Uani 1 1 d . . . . .
H5A H 0.1802 -0.0484 0.8377 0.036 Uiso 1 1 calc R U . . .
C6A C 0.1784(2) 0.0661(3) 0.7962(2) 0.0244(9) Uani 1 1 d . . . . .
H6A H 0.1506 0.0536 0.7532 0.029 Uiso 1 1 calc R U . . .
C1B C 0.10466(18) 0.2074(2) 0.69902(19) 0.0168(7) Uani 1 1 d . . . . .
C2B C 0.06085(19) 0.2380(3) 0.7301(2) 0.0224(8) Uani 1 1 d . . . . .
H2B H 0.0731 0.2703 0.7706 0.027 Uiso 1 1 calc R U . . .
C3B C -0.0007(2) 0.2209(3) 0.7014(2) 0.0265(9) Uani 1 1 d . . . . .
H3B H -0.0304 0.2400 0.7234 0.032 Uiso 1 1 calc R U . . .
C4B C -0.0190(2) 0.1762(3) 0.6413(2) 0.0236(8) Uani 1 1 d . . . . .
H4B H -0.0612 0.1652 0.6217 0.028 Uiso 1 1 calc R U . . .
C5B C 0.0244(2) 0.1471(3) 0.6091(2) 0.0235(8) Uani 1 1 d . . . . .
H5B H 0.0119 0.1174 0.5672 0.028 Uiso 1 1 calc R U . . .
C6B C 0.08599(19) 0.1619(2) 0.6387(2) 0.0198(8) Uani 1 1 d . . . . .
H6B H 0.1157 0.1407 0.6177 0.024 Uiso 1 1 calc R U . . .
C1C C 0.14489(19) 0.5741(2) 0.5542(2) 0.0193(8) Uani 1 1 d . . . . .
C2C C 0.0865(2) 0.6082(3) 0.5350(2) 0.0243(9) Uani 1 1 d . . . . .
H2C H 0.0522 0.5775 0.5396 0.029 Uiso 1 1 calc R U . . .
C3C C 0.0786(2) 0.6870(3) 0.5090(2) 0.0278(9) Uani 1 1 d . . . . .
H3C H 0.0387 0.7103 0.4955 0.033 Uiso 1 1 calc R U . . .
C4C C 0.1282(2) 0.7317(3) 0.5027(3) 0.0339(11) Uani 1 1 d . . . . .
H4C H 0.1226 0.7863 0.4862 0.041 Uiso 1 1 calc R U . . .
C5C C 0.1863(3) 0.6979(3) 0.5201(3) 0.0392(12) Uani 1 1 d . . . . .
H5C H 0.2202 0.7286 0.5143 0.047 Uiso 1 1 calc R U . . .
C6C C 0.1946(2) 0.6185(3) 0.5462(2) 0.0280(9) Uani 1 1 d . . . . .
H6C H 0.2343 0.5950 0.5584 0.034 Uiso 1 1 calc R U . . .
C1D C 0.10129(18) 0.4712(2) 0.64452(19) 0.0186(8) Uani 1 1 d . . . . .
C2D C 0.1072(2) 0.5305(3) 0.6957(2) 0.0259(9) Uani 1 1 d . . . . .
H2D H 0.1420 0.5654 0.7068 0.031 Uiso 1 1 calc R U . . .
C3D C 0.0618(2) 0.5381(3) 0.7306(2) 0.0294(10) Uani 1 1 d . . . . .
H3D H 0.0657 0.5781 0.7657 0.035 Uiso 1 1 calc R U . . .
C4D C 0.0111(2) 0.4876(3) 0.7141(2) 0.0272(9) Uani 1 1 d . . . . .
H4D H -0.0200 0.4936 0.7376 0.033 Uiso 1 1 calc R U . . .
C5D C 0.0055(2) 0.4287(3) 0.6639(3) 0.0309(10) Uani 1 1 d . . . . .
H5D H -0.0294 0.3940 0.6530 0.037 Uiso 1 1 calc R U . . .
C6D C 0.0506(2) 0.4197(3) 0.6289(2) 0.0258(9) Uani 1 1 d . . . . .
H6D H 0.0468 0.3786 0.5946 0.031 Uiso 1 1 calc R U . . .
C1E C 0.32101(19) 0.4485(3) 0.9248(2) 0.0201(8) Uani 1 1 d . . . . .
C2E C 0.3504(2) 0.3732(3) 0.9302(2) 0.0241(9) Uani 1 1 d . . . . .
H2E H 0.3306 0.3279 0.9040 0.029 Uiso 1 1 calc R U . . .
C3E C 0.4091(2) 0.3642(3) 0.9742(2) 0.0340(11) Uani 1 1 d . . . . .
H3E H 0.4293 0.3128 0.9778 0.041 Uiso 1 1 calc R U . . .
C4E C 0.4375(2) 0.4295(4) 1.0121(3) 0.0379(12) Uani 1 1 d . . . . .
H4E H 0.4773 0.4229 1.0421 0.045 Uiso 1 1 calc R U . . .
C5E C 0.4091(2) 0.5046(4) 1.0073(3) 0.0413(12) Uani 1 1 d . . . . .
H5E H 0.4291 0.5493 1.0342 0.050 Uiso 1 1 calc R U . . .
C6E C 0.3507(2) 0.5147(3) 0.9626(2) 0.0308(10) Uani 1 1 d . . . . .
H6E H 0.3313 0.5667 0.9582 0.037 Uiso 1 1 calc R U . . .
C1F C 0.19355(19) 0.4613(2) 0.9284(2) 0.0189(8) Uani 1 1 d . . . . .
C2F C 0.2144(2) 0.4878(3) 0.9966(2) 0.0278(9) Uani 1 1 d . . . . .
H2F H 0.2568 0.4974 1.0161 0.033 Uiso 1 1 calc R U . . .
C3F C 0.1729(2) 0.5000(3) 1.0359(2) 0.0341(11) Uani 1 1 d . . . . .
H3F H 0.1872 0.5176 1.0824 0.041 Uiso 1 1 calc R U . . .
C4F C 0.1112(2) 0.4869(3) 1.0080(2) 0.0311(10) Uani 1 1 d . . . . .
H4F H 0.0832 0.4966 1.0349 0.037 Uiso 1 1 calc R U . . .
C5F C 0.0899(2) 0.4596(3) 0.9408(2) 0.0274(9) Uani 1 1 d . . . . .
H5F H 0.0474 0.4505 0.9218 0.033 Uiso 1 1 calc R U . . .
C6F C 0.1310(2) 0.4456(2) 0.9009(2) 0.0229(8) Uani 1 1 d . . . . .
H6F H 0.1165 0.4255 0.8553 0.028 Uiso 1 1 calc R U . . .
C1G C 0.3942(2) 0.3625(3) 0.7543(2) 0.0256(9) Uani 1 1 d . . . . .
C2G C 0.3587(2) 0.2955(3) 0.7606(2) 0.0239(9) Uani 1 1 d . . . . .
H2G H 0.3177 0.2918 0.7329 0.029 Uiso 1 1 calc R U . . .
C3G C 0.3827(2) 0.2337(3) 0.8073(2) 0.0283(9) Uani 1 1 d . . . . .
H3G H 0.3578 0.1882 0.8118 0.034 Uiso 1 1 calc R U . . .
C4G C 0.4422(2) 0.2379(3) 0.8472(2) 0.0362(11) Uani 1 1 d . . . . .
H4G H 0.4587 0.1953 0.8787 0.043 Uiso 1 1 calc R U . . .
C5G C 0.4781(3) 0.3050(4) 0.8409(3) 0.0501(15) Uani 1 1 d . . . . .
H5G H 0.5192 0.3080 0.8683 0.060 Uiso 1 1 calc R U . . .
C6G C 0.4545(2) 0.3675(4) 0.7954(3) 0.0442(14) Uani 1 1 d . . . . .
H6G H 0.4791 0.4135 0.7919 0.053 Uiso 1 1 calc R U . . .
C1H C 0.39869(19) 0.4239(3) 0.6204(2) 0.0207(8) Uani 1 1 d . . . . .
C2H C 0.3859(2) 0.4807(3) 0.5668(2) 0.0287(9) Uani 1 1 d . . . . .
H2H H 0.3593 0.5253 0.5676 0.034 Uiso 1 1 calc R U . . .
C3H C 0.4122(2) 0.4720(3) 0.5123(2) 0.0306(10) Uani 1 1 d . . . . .
H3H H 0.4037 0.5107 0.4759 0.037 Uiso 1 1 calc R U . . .
C4H C 0.4508(2) 0.4068(3) 0.5110(3) 0.0329(10) Uani 1 1 d . . . . .
H4H H 0.4696 0.4015 0.4742 0.040 Uiso 1 1 calc R U . . .
C5H C 0.4620(3) 0.3494(3) 0.5630(3) 0.0410(12) Uani 1 1 d . . . . .
H5H H 0.4877 0.3040 0.5614 0.049 Uiso 1 1 calc R U . . .
C6H C 0.4357(2) 0.3576(3) 0.6180(3) 0.0358(11) Uani 1 1 d . . . . .
H6H H 0.4432 0.3178 0.6536 0.043 Uiso 1 1 calc R U . . .
Sb1 Sb 0.07783(2) 0.85483(2) 0.66298(2) 0.02430(6) Uani 1 1 d . . . . .
F1 F 0.07805(15) 0.74066(15) 0.66595(14) 0.0388(7) Uani 1 1 d . . . . .
F2 F 0.11013(13) 0.85803(16) 0.75941(13) 0.0298(6) Uani 1 1 d . . . . .
F3 F 0.07666(13) 0.96999(15) 0.66185(14) 0.0323(6) Uani 1 1 d . . . . .
F4 F 0.04319(15) 0.85564(16) 0.56716(13) 0.0363(7) Uani 1 1 d . . . . .
F5 F 0.15703(15) 0.8566(2) 0.65113(18) 0.0481(8) Uani 1 1 d . . . . .
F6 F -0.00128(12) 0.85497(16) 0.67648(13) 0.0290(6) Uani 1 1 d . . . . .
Sb2 Sb 0.62461(2) 0.22344(2) 1.00253(2) 0.03198(7) Uani 1 1 d . . . . .
F7 F 0.6134(3) 0.1592(4) 1.0758(3) 0.111(2) Uani 1 1 d . . . . .
F8 F 0.68502(19) 0.2853(2) 1.0603(3) 0.0886(17) Uani 1 1 d . . . . .
F9 F 0.6296(2) 0.2900(4) 0.9318(2) 0.106(2) Uani 1 1 d . . . . .
F10 F 0.56246(13) 0.16302(18) 0.94400(18) 0.0441(8) Uani 1 1 d . . . . .
F11 F 0.68188(17) 0.1497(3) 0.9922(4) 0.121(3) Uani 1 1 d . . . . .
F12 F 0.56356(18) 0.2931(3) 1.0177(3) 0.0804(14) Uani 1 1 d . . . . .
C25 C 0.6487(7) 0.4233(8) 0.7434(10) 0.290(15) Uani 1 1 d . . . A 1
H25A H 0.6663 0.3907 0.7117 0.348 Uiso 1 1 calc R U . A 1
H25B H 0.6836 0.4571 0.7690 0.348 Uiso 1 1 calc R U . A 1
Cl1 Cl 0.6512(3) 0.3628(3) 0.7939(3) 0.228(3) Uani 1 1 d . . . A 1
Cl2A Cl 0.61190(18) 0.4968(2) 0.68519(16) 0.0883(14) Uani 0.687(8) 1 d . . P A 1
Cl2B Cl 0.5874(7) 0.4388(12) 0.7138(11) 0.231(10) Uani 0.313(8) 1 d . . P A 2

loop_
_atom_site_aniso_label
_atom_site_aniso_U_11
_atom_site_aniso_U_22
_atom_site_aniso_U_33
_atom_site_aniso_U_23
_atom_site_aniso_U_13
_atom_site_aniso_U_12
Au1 0.02031(7) 0.01402(7) 0.01462(7) -0.00124(5) 0.00512(5) 0.00014(5)
Au2 0.02035(8) 0.01561(7) 0.01857(7) -0.00107(5) 0.00414(6) -0.00222(6)
P1 0.0210(5) 0.0138(4) 0.0122(4) 0.0003(3) 0.0047(4) 0.0006(4)
P2 0.0204(5) 0.0138(4) 0.0147(4) 0.0002(3) 0.0045(4) -0.0008(4)
P3 0.0185(5) 0.0154(4) 0.0148(4) -0.0009(4) 0.0044(4) 0.0001(4)
P4 0.0214(5) 0.0196(5) 0.0194(5) 0.0009(4) 0.0046(4) -0.0038(4)
C1 0.026(2) 0.0143(17) 0.0128(17) -0.0020(14) 0.0048(15) -0.0018(15)
C2 0.028(2) 0.0204(19) 0.0167(18) 0.0007(15) 0.0057(16) 0.0017(16)
C3 0.029(2) 0.026(2) 0.030(2) -0.0029(18) 0.0112(19) 0.0057(18)
C4 0.034(2) 0.034(2) 0.023(2) -0.0052(18) 0.0148(19) -0.002(2)
C5 0.033(2) 0.024(2) 0.0208(19) -0.0008(16) 0.0113(18) -0.0041(18)
C6 0.023(2) 0.0154(18) 0.0150(17) -0.0028(14) 0.0023(15) -0.0023(15)
C7 0.029(2) 0.0182(19) 0.0119(17) 0.0026(14) 0.0061(15) -0.0028(16)
C8 0.024(2) 0.0162(18) 0.0150(17) -0.0021(14) 0.0077(15) -0.0035(15)
C9 0.027(2) 0.0177(19) 0.0184(18) 0.0014(15) 0.0027(16) 0.0011(16)
C10 0.033(2) 0.027(2) 0.0174(19) 0.0023(16) 0.0014(17) 0.0016(18)
C11 0.036(2) 0.023(2) 0.0172(19) -0.0051(16) 0.0021(17) -0.0024(18)
C12 0.035(2) 0.0160(18) 0.0190(19) -0.0009(15) 0.0066(17) -0.0040(17)
O1 0.0326(16) 0.0155(13) 0.0108(12) 0.0013(10) 0.0038(11) 0.0007(11)
C13 0.023(2) 0.0149(18) 0.0138(17) -0.0011(13) 0.0006(15) -0.0030(15)
C14 0.027(2) 0.0170(19) 0.0203(19) 0.0009(15) 0.0036(16) -0.0014(16)
C15 0.033(2) 0.018(2) 0.029(2) 0.0002(17) 0.0037(19) 0.0017(17)
C16 0.043(3) 0.020(2) 0.032(2) 0.0061(18) 0.004(2) -0.0055(19)
C17 0.036(3) 0.025(2) 0.027(2) 0.0029(18) 0.0095(19) -0.0082(19)
C18 0.028(2) 0.021(2) 0.0184(19) -0.0029(15) 0.0047(16) -0.0034(17)
C19 0.026(2) 0.026(2) 0.022(2) 0.0006(17) 0.0072(17) -0.0098(17)
C20 0.026(2) 0.024(2) 0.022(2) -0.0022(16) 0.0078(17) -0.0091(17)
C21 0.040(3) 0.042(3) 0.032(2) -0.010(2) 0.020(2) -0.018(2)
C22 0.045(3) 0.055(3) 0.052(3) -0.018(3) 0.028(3) -0.034(3)
C23 0.053(3) 0.048(3) 0.045(3) -0.024(3) 0.024(3) -0.034(3)
C24 0.042(3) 0.039(3) 0.032(2) -0.013(2) 0.016(2) -0.016(2)
O2 0.0261(16) 0.0227(15) 0.0246(15) -0.0020(12) 0.0110(12) -0.0056(12)
C1A 0.024(2) 0.0183(19) 0.0155(17) 0.0038(14) 0.0081(15) 0.0023(15)
C2A 0.031(2) 0.021(2) 0.0187(19) 0.0005(16) 0.0053(17) 0.0009(17)
C3A 0.038(3) 0.032(2) 0.018(2) 0.0054(18) 0.0005(18) 0.006(2)
C4A 0.044(3) 0.027(2) 0.023(2) 0.0122(18) 0.008(2) 0.007(2)
C5A 0.038(3) 0.021(2) 0.031(2) 0.0079(18) 0.008(2) -0.0042(19)
C6A 0.030(2) 0.021(2) 0.0201(19) 0.0033(16) 0.0039(17) -0.0047(17)
C1B 0.0208(19) 0.0140(17) 0.0148(17) 0.0029(14) 0.0035(15) -0.0005(14)
C2B 0.025(2) 0.025(2) 0.0178(18) -0.0043(16) 0.0072(16) 0.0002(17)
C3B 0.028(2) 0.029(2) 0.026(2) -0.0001(18) 0.0128(18) 0.0025(18)
C4B 0.020(2) 0.026(2) 0.024(2) 0.0026(17) 0.0043(16) -0.0022(16)
C5B 0.029(2) 0.024(2) 0.0160(18) -0.0031(16) 0.0036(16) -0.0042(17)
C6B 0.024(2) 0.0183(19) 0.0175(18) -0.0036(15) 0.0062(15) -0.0011(15)
C1C 0.026(2) 0.0159(18) 0.0176(18) 0.0006(14) 0.0083(16) 0.0018(15)
C2C 0.031(2) 0.019(2) 0.023(2) -0.0012(16) 0.0063(17) 0.0004(17)
C3C 0.035(2) 0.022(2) 0.024(2) 0.0013(17) 0.0023(18) 0.0054(18)
C4C 0.047(3) 0.019(2) 0.035(2) 0.0068(18) 0.011(2) 0.004(2)
C5C 0.043(3) 0.024(2) 0.055(3) 0.010(2) 0.022(3) -0.002(2)
C6C 0.032(2) 0.021(2) 0.035(2) 0.0046(18) 0.015(2) 0.0010(18)
C1D 0.022(2) 0.0189(18) 0.0154(17) 0.0043(14) 0.0062(15) 0.0029(15)
C2D 0.026(2) 0.032(2) 0.0196(19) -0.0055(17) 0.0064(17) -0.0006(18)
C3D 0.034(2) 0.037(3) 0.019(2) -0.0023(18) 0.0095(18) 0.009(2)
C4D 0.031(2) 0.028(2) 0.025(2) 0.0119(18) 0.0137(18) 0.0076(18)
C5D 0.027(2) 0.027(2) 0.042(3) 0.005(2) 0.015(2) -0.0025(18)
C6D 0.033(2) 0.019(2) 0.027(2) 0.0021(16) 0.0119(19) -0.0015(17)
C1E 0.021(2) 0.023(2) 0.0153(17) -0.0004(15) 0.0032(15) 0.0005(16)
C2E 0.024(2) 0.028(2) 0.0200(19) 0.0034(16) 0.0064(16) 0.0039(17)
C3E 0.027(2) 0.044(3) 0.030(2) 0.010(2) 0.0058(19) 0.011(2)
C4E 0.021(2) 0.057(3) 0.031(2) 0.007(2) -0.0012(19) 0.002(2)
C5E 0.034(3) 0.045(3) 0.037(3) -0.004(2) -0.005(2) -0.009(2)
C6E 0.027(2) 0.031(2) 0.029(2) -0.0049(19) -0.0015(19) -0.0024(19)
C1F 0.026(2) 0.0151(18) 0.0176(18) 0.0023(14) 0.0087(16) 0.0025(15)
C2F 0.031(2) 0.034(2) 0.0182(19) -0.0024(17) 0.0073(17) 0.0058(19)
C3F 0.049(3) 0.038(3) 0.018(2) -0.0037(19) 0.014(2) 0.009(2)
C4F 0.048(3) 0.019(2) 0.037(2) 0.0030(18) 0.029(2) 0.0032(19)
C5F 0.027(2) 0.021(2) 0.040(3) -0.0013(18) 0.020(2) -0.0027(17)
C6F 0.027(2) 0.0192(19) 0.024(2) -0.0023(16) 0.0101(17) -0.0006(16)
C1G 0.027(2) 0.027(2) 0.022(2) 0.0038(17) 0.0043(17) -0.0036(18)
C2G 0.021(2) 0.025(2) 0.025(2) 0.0007(17) 0.0059(17) 0.0001(16)
C3G 0.033(2) 0.025(2) 0.029(2) 0.0034(18) 0.0129(19) -0.0026(18)
C4G 0.041(3) 0.039(3) 0.026(2) 0.013(2) 0.004(2) 0.004(2)
C5G 0.035(3) 0.056(4) 0.046(3) 0.022(3) -0.012(2) -0.009(3)
C6G 0.035(3) 0.046(3) 0.041(3) 0.019(2) -0.008(2) -0.016(2)
C1H 0.022(2) 0.0203(19) 0.0202(19) -0.0021(15) 0.0066(16) -0.0018(16)
C2H 0.034(2) 0.026(2) 0.028(2) 0.0030(18) 0.0108(19) 0.0055(19)
C3H 0.039(3) 0.031(2) 0.024(2) 0.0040(18) 0.0125(19) 0.001(2)
C4H 0.036(3) 0.034(3) 0.033(2) -0.011(2) 0.017(2) -0.004(2)
C5H 0.048(3) 0.034(3) 0.045(3) -0.003(2) 0.018(3) 0.018(2)
C6H 0.044(3) 0.029(2) 0.036(3) 0.007(2) 0.014(2) 0.015(2)
Sb1 0.03757(17) 0.01563(13) 0.02329(13) 0.00297(10) 0.01436(12) 0.00193(11)
F1 0.073(2) 0.0145(12) 0.0323(14) 0.0011(11) 0.0205(14) 0.0043(13)
F2 0.0371(15) 0.0256(13) 0.0253(13) 0.0028(10) 0.0057(11) -0.0011(11)
F3 0.0454(17) 0.0144(12) 0.0370(15) 0.0042(10) 0.0106(13) -0.0017(11)
F4 0.065(2) 0.0261(14) 0.0220(13) 0.0020(11) 0.0191(13) 0.0072(13)
F5 0.0495(19) 0.0473(19) 0.059(2) 0.0236(16) 0.0338(16) 0.0161(15)
F6 0.0341(14) 0.0305(14) 0.0248(13) -0.0019(11) 0.0120(11) -0.0049(11)
Sb2 0.02791(16) 0.02767(16) 0.03473(16) -0.00826(13) -0.00174(13) 0.00369(12)
F7 0.100(4) 0.149(5) 0.070(3) 0.057(3) -0.003(3) -0.014(4)
F8 0.061(3) 0.047(2) 0.116(4) -0.033(2) -0.050(2) 0.0090(19)
F9 0.107(4) 0.137(5) 0.066(3) 0.033(3) 0.006(3) -0.069(4)
F10 0.0257(15) 0.0351(16) 0.063(2) -0.0104(15) -0.0034(14) -0.0027(12)
F11 0.0259(19) 0.070(3) 0.257(7) -0.098(4) 0.021(3) -0.0030(18)
F12 0.053(2) 0.073(3) 0.109(4) -0.048(3) 0.011(2) 0.015(2)
C25 0.196(15) 0.132(11) 0.39(3) 0.195(15) -0.191(17) -0.108(11)
Cl1 0.382(8) 0.132(3) 0.243(6) 0.050(3) 0.210(6) 0.038(4)
Cl2A 0.131(3) 0.073(2) 0.071(2) -0.0259(15) 0.0435(19) -0.042(2)
Cl2B 0.120(11) 0.26(2) 0.29(2) 0.140(17) 0.009(12) 0.016(11)

loop_
_atom_type_symbol
_atom_type_description
_atom_type_scat_dispersion_real
_atom_type_scat_dispersion_imag
_atom_type_scat_source
C C 0.0033 0.0016 'International Tables Vol C Tables 4.2.6.8 and 6.1.1.4'
H H 0.0000 0.0000 'International Tables Vol C Tables 4.2.6.8 and 6.1.1.4'
O O 0.0106 0.0060 'International Tables Vol C Tables 4.2.6.8 and 6.1.1.4'
F F 0.0171 0.0103 'International Tables Vol C Tables 4.2.6.8 and 6.1.1.4'
P P 0.1023 0.0942 'International Tables Vol C Tables 4.2.6.8 and 6.1.1.4'
Sb Sb -0.5866 1.5461 'International Tables Vol C Tables 4.2.6.8 and 6.1.1.4'
Au Au -2.0133 8.8022 'International Tables Vol C Tables 4.2.6.8 and 6.1.1.4'
Cl Cl 0.1484 0.1585 'International Tables Vol C Tables 4.2.6.8 and 6.1.1.4'

loop_
_geom_angle_atom_site_label_1
_geom_angle_atom_site_label_2
_geom_angle_atom_site_label_3
_geom_angle
_geom_angle_site_symmetry_1
_geom_angle_site_symmetry_3
P3 Au1 P1 165.87(3) . .
P4 Au2 P2 170.76(4) . .
C1B P1 C1A 105.16(18) . .
C1B P1 C1 106.34(18) . .
C1A P1 C1 104.32(18) . .
C1B P1 Au1 117.49(13) . .
C1A P1 Au1 108.04(13) . .
C1 P1 Au1 114.34(13) . .
C8 P2 C1D 105.36(19) . .
C8 P2 C1C 107.74(18) . .
C1D P2 C1C 102.67(18) . .
C8 P2 Au2 110.53(14) . .
C1D P2 Au2 118.27(13) . .
C1C P2 Au2 111.52(14) . .
C1E P3 C13 106.30(19) . .
C1E P3 C1F 106.80(18) . .
C13 P3 C1F 102.10(18) . .
C1E P3 Au1 113.26(14) . .
C13 P3 Au1 119.03(12) . .
C1F P3 Au1 108.21(14) . .
C20 P4 C1G 102.6(2) . .
C20 P4 C1H 105.62(19) . .
C1G P4 C1H 106.3(2) . .
C20 P4 Au2 112.69(15) . .
C1G P4 Au2 118.12(15) . .
C1H P4 Au2 110.54(14) . .
C2 C1 C6 118.3(4) . .
C2 C1 P1 122.5(3) . .
C6 C1 P1 118.9(3) . .
C3 C2 C1 120.5(4) . .
C3 C2 H2 119.7 . .
C1 C2 H2 119.7 . .
C4 C3 C2 120.1(4) . .
C4 C3 H3 119.9 . .
C2 C3 H3 119.9 . .
C3 C4 C5 120.6(4) . .
C3 C4 H4 119.7 . .
C5 C4 H4 119.7 . .
C4 C5 C6 119.3(4) . .
C4 C5 H5 120.4 . .
C6 C5 H5 120.4 . .
O1 C6 C5 122.9(4) . .
O1 C6 C1 116.1(3) . .
C5 C6 C1 120.9(4) . .
C12 C7 C8 121.5(4) . .
C12 C7 O1 122.0(4) . .
C8 C7 O1 116.3(3) . .
C7 C8 C9 118.4(4) . .
C7 C8 P2 118.8(3) . .
C9 C8 P2 122.8(3) . .
C10 C9 C8 120.3(4) . .
C10 C9 H9 119.8 . .
C8 C9 H9 119.8 . .
C9 C10 C11 120.5(4) . .
C9 C10 H10 119.8 . .
C11 C10 H10 119.8 . .
C12 C11 C10 120.0(4) . .
C12 C11 H11 120.0 . .
C10 C11 H11 120.0 . .
C7 C12 C11 119.2(4) . .
C7 C12 H12 120.4 . .
C11 C12 H12 120.4 . .
C6 O1 C7 118.8(3) . .
C14 C13 C18 117.6(4) . .
C14 C13 P3 122.0(3) . .
C18 C13 P3 120.4(3) . .
C15 C14 C13 121.2(4) . .
C15 C14 H14 119.4 . .
C13 C14 H14 119.4 . .
C14 C15 C16 119.6(4) . .
C14 C15 H15 120.2 . .
C16 C15 H15 120.2 . .
C17 C16 C15 120.2(4) . .
C17 C16 H16 119.9 . .
C15 C16 H16 119.9 . .
C18 C17 C16 119.5(4) . .
C18 C17 H17 120.3 . .
C16 C17 H17 120.3 . .
C17 C18 O2 122.2(4) . .
C17 C18 C13 121.7(4) . .
O2 C18 C13 116.1(4) . .
C24 C19 C20 122.0(4) . .
C24 C19 O2 121.1(4) . .
C20 C19 O2 116.9(4) . .
C19 C20 C21 118.6(4) . .
C19 C20 P4 118.3(3) . .
C21 C20 P4 122.8(3) . .
C22 C21 C20 120.0(4) . .
C22 C21 H21 120.0 . .
C20 C21 H21 120.0 . .
C21 C22 C23 120.0(5) . .
C21 C22 H22 120.0 . .
C23 C22 H22 120.0 . .
C24 C23 C22 120.6(5) . .
C24 C23 H23 119.7 . .
C22 C23 H23 119.7 . .
C19 C24 C23 118.7(5) . .
C19 C24 H24 120.6 . .
C23 C24 H24 120.6 . .
C19 O2 C18 117.2(3) . .
C2A C1A C6A 119.7(4) . .
C2A C1A P1 120.1(3) . .
C6A C1A P1 120.2(3) . .
C3A C2A C1A 120.4(4) . .
C3A C2A H2A 119.8 . .
C1A C2A H2A 119.8 . .
C4A C3A C2A 119.6(4) . .
C4A C3A H3A 120.2 . .
C2A C3A H3A 120.2 . .
C5A C4A C3A 120.7(4) . .
C5A C4A H4A 119.6 . .
C3A C4A H4A 119.6 . .
C4A C5A C6A 120.2(4) . .
C4A C5A H5A 119.9 . .
C6A C5A H5A 119.9 . .
C1A C6A C5A 119.5(4) . .
C1A C6A H6A 120.3 . .
C5A C6A H6A 120.3 . .
C6B C1B C2B 119.5(4) . .
C6B C1B P1 122.2(3) . .
C2B C1B P1 118.1(3) . .
C3B C2B C1B 119.7(4) . .
C3B C2B H2B 120.2 . .
C1B C2B H2B 120.2 . .
C4B C3B C2B 120.5(4) . .
C4B C3B H3B 119.8 . .
C2B C3B H3B 119.8 . .
C3B C4B C5B 120.1(4) . .
C3B C4B H4B 119.9 . .
C5B C4B H4B 119.9 . .
C6B C5B C4B 119.5(4) . .
C6B C5B H5B 120.2 . .
C4B C5B H5B 120.2 . .
C5B C6B C1B 120.6(4) . .
C5B C6B H6B 119.7 . .
C1B C6B H6B 119.7 . .
C6C C1C C2C 119.8(4) . .
C6C C1C P2 119.5(3) . .
C2C C1C P2 120.6(3) . .
C3C C2C C1C 119.9(4) . .
C3C C2C H2C 120.1 . .
C1C C2C H2C 120.1 . .
C4C C3C C2C 120.1(4) . .
C4C C3C H3C 120.0 . .
C2C C3C H3C 120.0 . .
C3C C4C C5C 120.7(4) . .
C3C C4C H4C 119.6 . .
C5C C4C H4C 119.6 . .
C4C C5C C6C 119.4(5) . .
C4C C5C H5C 120.3 . .
C6C C5C H5C 120.3 . .
C1C C6C C5C 120.0(4) . .
C1C C6C H6C 120.0 . .
C5C C6C H6C 120.0 . .
C6D C1D C2D 120.0(4) . .
C6D C1D P2 122.8(3) . .
C2D C1D P2 116.8(3) . .
C3D C2D C1D 119.5(4) . .
C3D C2D H2D 120.2 . .
C1D C2D H2D 120.2 . .
C4D C3D C2D 120.2(4) . .
C4D C3D H3D 119.9 . .
C2D C3D H3D 119.9 . .
C5D C4D C3D 120.3(4) . .
C5D C4D H4D 119.8 . .
C3D C4D H4D 119.8 . .
C4D C5D C6D 120.4(4) . .
C4D C5D H5D 119.8 . .
C6D C5D H5D 119.8 . .
C1D C6D C5D 119.6(4) . .
C1D C6D H6D 120.2 . .
C5D C6D H6D 120.2 . .
C2E C1E C6E 119.6(4) . .
C2E C1E P3 119.9(3) . .
C6E C1E P3 120.5(3) . .
C1E C2E C3E 120.0(4) . .
C1E C2E H2E 120.0 . .
C3E C2E H2E 120.0 . .
C4E C3E C2E 119.9(5) . .
C4E C3E H3E 120.0 . .
C2E C3E H3E 120.0 . .
C3E C4E C5E 120.9(5) . .
C3E C4E H4E 119.5 . .
C5E C4E H4E 119.5 . .
C4E C5E C6E 119.6(5) . .
C4E C5E H5E 120.2 . .
C6E C5E H5E 120.2 . .
C1E C6E C5E 120.0(5) . .
C1E C6E H6E 120.0 . .
C5E C6E H6E 120.0 . .
C2F C1F C6F 119.3(4) . .
C2F C1F P3 121.7(3) . .
C6F C1F P3 118.5(3) . .
C3F C2F C1F 119.9(4) . .
C3F C2F H2F 120.1 . .
C1F C2F H2F 120.1 . .
C4F C3F C2F 120.6(4) . .
C4F C3F H3F 119.7 . .
C2F C3F H3F 119.7 . .
C3F C4F C5F 120.2(4) . .
C3F C4F H4F 119.9 . .
C5F C4F H4F 119.9 . .
C4F C5F C6F 120.0(4) . .
C4F C5F H5F 120.0 . .
C6F C5F H5F 120.0 . .
C5F C6F C1F 120.0(4) . .
C5F C6F H6F 120.0 . .
C1F C6F H6F 120.0 . .
C2G C1G C6G 119.5(4) . .
C2G C1G P4 120.3(3) . .
C6G C1G P4 120.2(3) . .
C1G C2G C3G 120.3(4) . .
C1G C2G H2G 119.9 . .
C3G C2G H2G 119.9 . .
C4G C3G C2G 120.4(4) . .
C4G C3G H3G 119.8 . .
C2G C3G H3G 119.8 . .
C3G C4G C5G 119.5(4) . .
C3G C4G H4G 120.2 . .
C5G C4G H4G 120.2 . .
C6G C5G C4G 120.7(5) . .
C6G C5G H5G 119.7 . .
C4G C5G H5G 119.7 . .
C5G C6G C1G 119.7(5) . .
C5G C6G H6G 120.2 . .
C1G C6G H6G 120.2 . .
C6H C1H C2H 120.1(4) . .
C6H C1H P4 122.6(3) . .
C2H C1H P4 117.3(3) . .
C3H C2H C1H 119.9(4) . .
C3H C2H H2H 120.0 . .
C1H C2H H2H 120.0 . .
C4H C3H C2H 120.0(4) . .
C4H C3H H3H 120.0 . .
C2H C3H H3H 120.0 . .
C5H C4H C3H 120.0(4) . .
C5H C4H H4H 120.0 . .
C3H C4H H4H 120.0 . .
C4H C5H C6H 120.4(4) . .
C4H C5H H5H 119.8 . .
C6H C5H H5H 119.8 . .
C1H C6H C5H 119.5(4) . .
C1H C6H H6H 120.2 . .
C5H C6H H6H 120.2 . .
F1 Sb1 F5 91.42(14) . .
F1 Sb1 F6 89.50(13) . .
F5 Sb1 F6 178.67(14) . .
F1 Sb1 F4 92.11(12) . .
F5 Sb1 F4 91.42(14) . .
F6 Sb1 F4 89.52(12) . .
F1 Sb1 F3 178.54(12) . .
F5 Sb1 F3 89.66(13) . .
F6 Sb1 F3 89.40(12) . .
F4 Sb1 F3 88.84(12) . .
F1 Sb1 F2 89.87(12) . .
F5 Sb1 F2 90.29(14) . .
F6 Sb1 F2 88.74(11) . .
F4 Sb1 F2 177.35(12) . .
F3 Sb1 F2 89.15(12) . .
F9 Sb2 F11 96.6(3) . .
F9 Sb2 F8 88.7(2) . .
F11 Sb2 F8 90.13(18) . .
F9 Sb2 F10 90.82(18) . .
F11 Sb2 F10 91.09(16) . .
F8 Sb2 F10 178.73(15) . .
F9 Sb2 F12 87.9(3) . .
F11 Sb2 F12 175.3(3) . .
F8 Sb2 F12 91.19(18) . .
F10 Sb2 F12 87.62(16) . .
F9 Sb2 F7 175.2(3) . .
F11 Sb2 F7 88.1(3) . .
F8 Sb2 F7 92.5(2) . .
F10 Sb2 F7 88.0(2) . .
F12 Sb2 F7 87.4(3) . .
Cl1 C25 Cl2A 153.6(15) . .
Cl1 C25 H25A 98.1 . .
Cl2A C25 H25A 98.1 . .
Cl1 C25 H25B 98.1 . .
Cl2A C25 H25B 98.1 . .
H25A C25 H25B 103.7 . .

loop_
_geom_bond_atom_site_label_1
_geom_bond_atom_site_label_2
_geom_bond_distance
_geom_bond_site_symmetry_2
Au1 P3 2.3366(10) .
Au1 P1 2.3414(10) .
Au2 P4 2.3103(11) .
Au2 P2 2.3131(10) .
P1 C1B 1.805(4) .
P1 C1A 1.821(4) .
P1 C1 1.822(4) .
P2 C8 1.812(4) .
P2 C1D 1.816(4) .
P2 C1C 1.817(4) .
P3 C1E 1.814(4) .
P3 C13 1.814(4) .
P3 C1F 1.815(4) .
P4 C20 1.807(4) .
P4 C1G 1.809(4) .
P4 C1H 1.819(4) .
C1 C2 1.401(6) .
C1 C6 1.404(5) .
C2 C3 1.388(6) .
C2 H2 0.9500 .
C3 C4 1.382(6) .
C3 H3 0.9500 .
C4 C5 1.386(6) .
C4 H4 0.9500 .
C5 C6 1.395(6) .
C5 H5 0.9500 .
C6 O1 1.379(5) .
C7 C12 1.389(5) .
C7 C8 1.396(5) .
C7 O1 1.397(4) .
C8 C9 1.398(5) .
C9 C10 1.385(6) .
C9 H9 0.9500 .
C10 C11 1.389(6) .
C10 H10 0.9500 .
C11 C12 1.389(6) .
C11 H11 0.9500 .
C12 H12 0.9500 .
C13 C14 1.396(6) .
C13 C18 1.401(6) .
C14 C15 1.387(6) .
C14 H14 0.9500 .
C15 C16 1.395(7) .
C15 H15 0.9500 .
C16 C17 1.382(7) .
C16 H16 0.9500 .
C17 C18 1.381(6) .
C17 H17 0.9500 .
C18 O2 1.393(5) .
C19 C24 1.380(6) .
C19 C20 1.385(6) .
C19 O2 1.391(5) .
C20 C21 1.402(6) .
C21 C22 1.384(7) .
C21 H21 0.9500 .
C22 C23 1.389(7) .
C22 H22 0.9500 .
C23 C24 1.386(7) .
C23 H23 0.9500 .
C24 H24 0.9500 .
C1A C2A 1.393(6) .
C1A C6A 1.394(6) .
C2A C3A 1.391(6) .
C2A H2A 0.9500 .
C3A C4A 1.381(7) .
C3A H3A 0.9500 .
C4A C5A 1.380(7) .
C4A H4A 0.9500 .
C5A C6A 1.398(6) .
C5A H5A 0.9500 .
C6A H6A 0.9500 .
C1B C6B 1.391(5) .
C1B C2B 1.396(5) .
C2B C3B 1.389(6) .
C2B H2B 0.9500 .
C3B C4B 1.381(6) .
C3B H3B 0.9500 .
C4B C5B 1.393(6) .
C4B H4B 0.9500 .
C5B C6B 1.386(6) .
C5B H5B 0.9500 .
C6B H6B 0.9500 .
C1C C6C 1.385(6) .
C1C C2C 1.393(6) .
C2C C3C 1.385(6) .
C2C H2C 0.9500 .
C3C C4C 1.374(7) .
C3C H3C 0.9500 .
C4C C5C 1.384(7) .
C4C H4C 0.9500 .
C5C C6C 1.394(6) .
C5C H5C 0.9500 .
C6C H6C 0.9500 .
C1D C6D 1.391(6) .
C1D C2D 1.396(6) .
C2D C3D 1.394(6) .
C2D H2D 0.9500 .
C3D C4D 1.381(7) .
C3D H3D 0.9500 .
C4D C5D 1.378(7) .
C4D H4D 0.9500 .
C5D C6D 1.392(6) .
C5D H5D 0.9500 .
C6D H6D 0.9500 .
C1E C2E 1.390(6) .
C1E C6E 1.390(6) .
C2E C3E 1.397(6) .
C2E H2E 0.9500 .
C3E C4E 1.370(8) .
C3E H3E 0.9500 .
C4E C5E 1.378(8) .
C4E H4E 0.9500 .
C5E C6E 1.400(7) .
C5E H5E 0.9500 .
C6E H6E 0.9500 .
C1F C2F 1.398(6) .
C1F C6F 1.402(6) .
C2F C3F 1.392(6) .
C2F H2F 0.9500 .
C3F C4F 1.379(7) .
C3F H3F 0.9500 .
C4F C5F 1.384(7) .
C4F H4F 0.9500 .
C5F C6F 1.397(6) .
C5F H5F 0.9500 .
C6F H6F 0.9500 .
C1G C2G 1.384(6) .
C1G C6G 1.400(7) .
C2G C3G 1.390(6) .
C2G H2G 0.9500 .
C3G C4G 1.378(7) .
C3G H3G 0.9500 .
C4G C5G 1.390(8) .
C4G H4G 0.9500 .
C5G C6G 1.383(7) .
C5G H5G 0.9500 .
C6G H6G 0.9500 .
C1H C6H 1.378(6) .
C1H C2H 1.394(6) .
C2H C3H 1.385(6) .
C2H H2H 0.9500 .
C3H C4H 1.383(7) .
C3H H3H 0.9500 .
C4H C5H 1.379(7) .
C4H H4H 0.9500 .
C5H C6H 1.394(7) .
C5H H5H 0.9500 .
C6H H6H 0.9500 .
Sb1 F1 1.868(3) .
Sb1 F5 1.870(3) .
Sb1 F6 1.881(3) .
Sb1 F4 1.881(3) .
Sb1 F3 1.883(2) .
Sb1 F2 1.886(3) .
Sb2 F9 1.819(4) .
Sb2 F11 1.822(4) .
Sb2 F8 1.846(3) .
Sb2 F10 1.863(3) .
Sb2 F12 1.877(4) .
Sb2 F7 1.880(5) .
C25 Cl1 1.409(12) .
C25 Cl2A 1.731(10) .
C25 H25A 0.9900 .
C25 H25B 0.9900 .

loop_
_geom_torsion_atom_site_label_1
_geom_torsion_atom_site_label_2
_geom_torsion_atom_site_label_3
_geom_torsion_atom_site_label_4
_geom_torsion
_geom_torsion_site_symmetry_1
_geom_torsion_site_symmetry_2
_geom_torsion_site_symmetry_3
_geom_torsion_site_symmetry_4
C1B P1 C1 C2 -120.3(3) . . . .
C1A P1 C1 C2 -9.4(4) . . . .
Au1 P1 C1 C2 108.4(3) . . . .
C1B P1 C1 C6 65.7(3) . . . .
C1A P1 C1 C6 176.5(3) . . . .
Au1 P1 C1 C6 -65.7(3) . . . .
C6 C1 C2 C3 2.0(6) . . . .
P1 C1 C2 C3 -172.0(3) . . . .
C1 C2 C3 C4 1.5(7) . . . .
C2 C3 C4 C5 -2.7(7) . . . .
C3 C4 C5 C6 0.3(7) . . . .
C4 C5 C6 O1 178.0(4) . . . .
C4 C5 C6 C1 3.4(6) . . . .
C2 C1 C6 O1 -179.5(3) . . . .
P1 C1 C6 O1 -5.2(5) . . . .
C2 C1 C6 C5 -4.5(6) . . . .
P1 C1 C6 C5 169.8(3) . . . .
C12 C7 C8 C9 -1.0(6) . . . .
O1 C7 C8 C9 -176.5(4) . . . .
C12 C7 C8 P2 177.5(3) . . . .
O1 C7 C8 P2 2.0(5) . . . .
C1D P2 C8 C7 -82.4(4) . . . .
C1C P2 C8 C7 168.5(3) . . . .
Au2 P2 C8 C7 46.4(3) . . . .
C1D P2 C8 C9 96.0(4) . . . .
C1C P2 C8 C9 -13.1(4) . . . .
Au2 P2 C8 C9 -135.2(3) . . . .
C7 C8 C9 C10 0.8(6) . . . .
P2 C8 C9 C10 -177.6(3) . . . .
C8 C9 C10 C11 0.2(7) . . . .
C9 C10 C11 C12 -1.0(7) . . . .
C8 C7 C12 C11 0.2(6) . . . .
O1 C7 C12 C11 175.4(4) . . . .
C10 C11 C12 C7 0.9(7) . . . .
C5 C6 O1 C7 39.0(5) . . . .
C1 C6 O1 C7 -146.1(4) . . . .
C12 C7 O1 C6 39.8(5) . . . .
C8 C7 O1 C6 -144.8(4) . . . .
C1E P3 C13 C14 -123.0(3) . . . .
C1F P3 C13 C14 -11.2(4) . . . .
Au1 P3 C13 C14 107.8(3) . . . .
C1E P3 C13 C18 60.4(4) . . . .
C1F P3 C13 C18 172.2(3) . . . .
Au1 P3 C13 C18 -68.8(3) . . . .
C18 C13 C14 C15 2.0(6) . . . .
P3 C13 C14 C15 -174.7(3) . . . .
C13 C14 C15 C16 2.0(7) . . . .
C14 C15 C16 C17 -3.1(7) . . . .
C15 C16 C17 C18 0.2(7) . . . .
C16 C17 C18 O2 -178.3(4) . . . .
C16 C17 C18 C13 4.0(7) . . . .
C14 C13 C18 C17 -5.0(6) . . . .
P3 C13 C18 C17 171.8(3) . . . .
C14 C13 C18 O2 177.2(3) . . . .
P3 C13 C18 O2 -6.1(5) . . . .
C24 C19 C20 C21 -1.8(7) . . . .
O2 C19 C20 C21 -178.7(4) . . . .
C24 C19 C20 P4 171.8(4) . . . .
O2 C19 C20 P4 -5.1(6) . . . .
C1G P4 C20 C19 -80.3(4) . . . .
C1H P4 C20 C19 168.5(4) . . . .
Au2 P4 C20 C19 47.8(4) . . . .
C1G P4 C20 C21 93.0(4) . . . .
C1H P4 C20 C21 -18.1(5) . . . .
Au2 P4 C20 C21 -138.9(4) . . . .
C19 C20 C21 C22 1.0(8) . . . .
P4 C20 C21 C22 -172.3(5) . . . .
C20 C21 C22 C23 1.1(10) . . . .
C21 C22 C23 C24 -2.5(10) . . . .
C20 C19 C24 C23 0.4(8) . . . .
O2 C19 C24 C23 177.2(5) . . . .
C22 C23 C24 C19 1.8(9) . . . .
C24 C19 O2 C18 45.3(6) . . . .
C20 C19 O2 C18 -137.8(4) . . . .
C17 C18 O2 C19 33.4(6) . . . .
C13 C18 O2 C19 -148.7(4) . . . .
C1B P1 C1A C2A -142.9(3) . . . .
C1 P1 C1A C2A 105.3(3) . . . .
Au1 P1 C1A C2A -16.7(4) . . . .
C1B P1 C1A C6A 40.0(4) . . . .
C1 P1 C1A C6A -71.7(4) . . . .
Au1 P1 C1A C6A 166.3(3) . . . .
C6A C1A C2A C3A 1.4(6) . . . .
P1 C1A C2A C3A -175.6(3) . . . .
C1A C2A C3A C4A -0.6(7) . . . .
C2A C3A C4A C5A -0.1(7) . . . .
C3A C4A C5A C6A 0.1(8) . . . .
C2A C1A C6A C5A -1.4(6) . . . .
P1 C1A C6A C5A 175.6(3) . . . .
C4A C5A C6A C1A 0.7(7) . . . .
C1A P1 C1B C6B -96.4(3) . . . .
C1 P1 C1B C6B 13.9(4) . . . .
Au1 P1 C1B C6B 143.5(3) . . . .
C1A P1 C1B C2B 79.1(3) . . . .
C1 P1 C1B C2B -170.6(3) . . . .
Au1 P1 C1B C2B -41.0(3) . . . .
C6B C1B C2B C3B 1.6(6) . . . .
P1 C1B C2B C3B -174.0(3) . . . .
C1B C2B C3B C4B -2.1(6) . . . .
C2B C3B C4B C5B 0.7(7) . . . .
C3B C4B C5B C6B 1.4(6) . . . .
C4B C5B C6B C1B -1.9(6) . . . .
C2B C1B C6B C5B 0.4(6) . . . .
P1 C1B C6B C5B 175.9(3) . . . .
C8 P2 C1C C6C -106.4(4) . . . .
C1D P2 C1C C6C 142.7(3) . . . .
Au2 P2 C1C C6C 15.0(4) . . . .
C8 P2 C1C C2C 76.8(4) . . . .
C1D P2 C1C C2C -34.1(4) . . . .
Au2 P2 C1C C2C -161.7(3) . . . .
C6C C1C C2C C3C -1.2(6) . . . .
P2 C1C C2C C3C 175.6(3) . . . .
C1C C2C C3C C4C -0.5(6) . . . .
C2C C3C C4C C5C 2.0(7) . . . .
C3C C4C C5C C6C -1.8(8) . . . .
C2C C1C C6C C5C 1.3(7) . . . .
P2 C1C C6C C5C -175.5(4) . . . .
C4C C5C C6C C1C 0.2(8) . . . .
C8 P2 C1D C6D -0.7(4) . . . .
C1C P2 C1D C6D 112.0(4) . . . .
Au2 P2 C1D C6D -124.8(3) . . . .
C8 P2 C1D C2D -173.4(3) . . . .
C1C P2 C1D C2D -60.7(4) . . . .
Au2 P2 C1D C2D 62.5(3) . . . .
C6D C1D C2D C3D -0.6(6) . . . .
P2 C1D C2D C3D 172.3(3) . . . .
C1D C2D C3D C4D -0.4(7) . . . .
C2D C3D C4D C5D 0.9(7) . . . .
C3D C4D C5D C6D -0.3(7) . . . .
C2D C1D C6D C5D 1.1(6) . . . .
P2 C1D C6D C5D -171.4(3) . . . .
C4D C5D C6D C1D -0.6(7) . . . .
C13 P3 C1E C2E -148.3(3) . . . .
C1F P3 C1E C2E 103.3(3) . . . .
Au1 P3 C1E C2E -15.7(4) . . . .
C13 P3 C1E C6E 34.1(4) . . . .
C1F P3 C1E C6E -74.4(4) . . . .
Au1 P3 C1E C6E 166.6(3) . . . .
C6E C1E C2E C3E 0.8(6) . . . .
P3 C1E C2E C3E -176.9(3) . . . .
C1E C2E C3E C4E 0.3(7) . . . .
C2E C3E C4E C5E -0.3(8) . . . .
C3E C4E C5E C6E -0.6(8) . . . .
C2E C1E C6E C5E -1.8(7) . . . .
P3 C1E C6E C5E 175.9(4) . . . .
C4E C5E C6E C1E 1.7(8) . . . .
C1E P3 C1F C2F 25.7(4) . . . .
C13 P3 C1F C2F -85.7(4) . . . .
Au1 P3 C1F C2F 147.9(3) . . . .
C1E P3 C1F C6F -162.1(3) . . . .
C13 P3 C1F C6F 86.5(3) . . . .
Au1 P3 C1F C6F -39.9(3) . . . .
C6F C1F C2F C3F -1.4(6) . . . .
P3 C1F C2F C3F 170.7(4) . . . .
C1F C2F C3F C4F -0.5(7) . . . .
C2F C3F C4F C5F 1.4(7) . . . .
C3F C4F C5F C6F -0.2(7) . . . .
C4F C5F C6F C1F -1.7(6) . . . .
C2F C1F C6F C5F 2.5(6) . . . .
P3 C1F C6F C5F -169.9(3) . . . .
C20 P4 C1G C2G 146.1(4) . . . .
C1H P4 C1G C2G -103.2(4) . . . .
Au2 P4 C1G C2G 21.5(4) . . . .
C20 P4 C1G C6G -36.3(5) . . . .
C1H P4 C1G C6G 74.3(5) . . . .
Au2 P4 C1G C6G -160.9(4) . . . .
C6G C1G C2G C3G 0.0(7) . . . .
P4 C1G C2G C3G 177.5(3) . . . .
C1G C2G C3G C4G -0.8(7) . . . .
C2G C3G C4G C5G 0.7(8) . . . .
C3G C4G C5G C6G 0.2(9) . . . .
C4G C5G C6G C1G -1.0(10) . . . .
C2G C1G C6G C5G 0.9(9) . . . .
P4 C1G C6G C5G -176.7(5) . . . .
C20 P4 C1H C6H 113.8(4) . . . .
C1G P4 C1H C6H 5.2(5) . . . .
Au2 P4 C1H C6H -124.1(4) . . . .
C20 P4 C1H C2H -67.0(4) . . . .
C1G P4 C1H C2H -175.5(3) . . . .
Au2 P4 C1H C2H 55.2(4) . . . .
C6H C1H C2H C3H -2.3(7) . . . .
P4 C1H C2H C3H 178.4(4) . . . .
C1H C2H C3H C4H 0.3(7) . . . .
C2H C3H C4H C5H 1.6(8) . . . .
C3H C4H C5H C6H -1.5(8) . . . .
C2H C1H C6H C5H 2.3(8) . . . .
P4 C1H C6H C5H -178.4(4) . . . .
C4H C5H C6H C1H -0.5(8) . . . .
